data_4067617
loop_
_publ_author_name
'Xiong, Yun'
'Yao, Shenglai'
'Driess, Matthias'

_publ_section_title
;
 Unusual [3+1] Cycloaddition of a Stable Silylene with a
 2,3-Diazabuta-1,3-diene versus [4+1] Cycloaddition toward a
 Buta-1,3-diene
;
_journal_issue 4
_journal_name_full Organometallics
_journal_page_first 987
_journal_paper_doi 10.1021/om901034w
_journal_volume 29
_journal_year 2010
_chemical_formula_sum 'C35 H50 N2 Si'
_chemical_formula_weight 526.86
_chemical_name_systematic
; 
 ? 
;
_space_group_IT_number 14
_symmetry_cell_setting monoclinic
_symmetry_space_group_name_Hall '-P 2ybc'
_symmetry_space_group_name_H-M 'P 1 21/c 1'
_atom_sites_solution_hydrogens geom
_atom_sites_solution_primary direct
_atom_sites_solution_secondary difmap
_audit_creation_method
;
CrysAlis RED, Oxford Diffraction Ltd.,
Version 1.171.31.8 (release 12-01-2007 CrysAlis171 .NET)
(compiled Jan 12 2007,17:49:11)
;
_cell_angle_alpha 90.000
_cell_angle_beta 90.286(5)
_cell_angle_gamma 90.000
_cell_formula_units_Z 4
_cell_length_a 8.9102(6)
_cell_length_b 20.5824(10)
_cell_length_c 17.2568(9)
_cell_measurement_reflns_used 3416
_cell_measurement_temperature 150(2)
_cell_measurement_theta_max 32.3666
_cell_measurement_theta_min 2.9633
_cell_volume 3164.7(3)
_computing_cell_refinement
;
CrysAlis RED, Oxford Diffraction Ltd.,
Version 1.171.31.8 (release 12-01-2007 CrysAlis171 .NET)
(compiled Jan 12 2007,17:49:11)
;
_computing_data_collection
;
CrysAlis CCD, Oxford Diffraction Ltd.,
Version 1.171.31.8 (release 12-01-2007 CrysAlis171 .NET)
(compiled Jan 12 2007,17:49:11)
;
_computing_data_reduction
;
CrysAlis RED, Oxford Diffraction Ltd.,
Version 1.171.31.8 (release 12-01-2007 CrysAlis171 .NET)
(compiled Jan 12 2007,17:49:11)
;
_computing_publication_material 'SHELXL-97 (Sheldrick, 1997)'
_computing_structure_refinement 'SHELXL-97 (Sheldrick, 1997)'
_computing_structure_solution 'SHELXS-97 (Sheldrick, 1990)'
_diffrn_ambient_temperature 150(2)
_diffrn_measured_fraction_theta_full 0.994
_diffrn_measured_fraction_theta_max 0.995
_diffrn_measurement_device_type 'Oxford Diffraction Xcalibur S Sapphire'
_diffrn_measurement_method \w
_diffrn_radiation_monochromator graphite
_diffrn_radiation_source 'Enhance (Mo) X-ray Source'
_diffrn_radiation_type MoK\a
_diffrn_radiation_wavelength 0.71073
_diffrn_reflns_av_R_equivalents 0.1189
_diffrn_reflns_av_sigmaI/netI 0.1451
_diffrn_reflns_limit_h_max 10
_diffrn_reflns_limit_h_min -9
_diffrn_reflns_limit_k_max 24
_diffrn_reflns_limit_k_min -23
_diffrn_reflns_limit_l_max 20
_diffrn_reflns_limit_l_min -20
_diffrn_reflns_number 28018
_diffrn_reflns_theta_full 25.00
_diffrn_reflns_theta_max 25.00
_diffrn_reflns_theta_min 3.02
_exptl_absorpt_coefficient_mu 0.099
_exptl_absorpt_correction_type none
_exptl_crystal_colour colorless
_exptl_crystal_density_diffrn 1.106
_exptl_crystal_density_method 'not measured'
_exptl_crystal_description block
_exptl_crystal_F_000 1152
_exptl_crystal_size_max 0.23
_exptl_crystal_size_mid 0.14
_exptl_crystal_size_min 0.12
_refine_diff_density_max 0.162
_refine_diff_density_min -0.284
_refine_diff_density_rms 0.038
_refine_ls_extinction_method none
_refine_ls_goodness_of_fit_ref 0.887
_refine_ls_hydrogen_treatment constr
_refine_ls_matrix_type full
_refine_ls_number_parameters 354
_refine_ls_number_reflns 5544
_refine_ls_number_restraints 0
_refine_ls_restrained_S_all 0.887
_refine_ls_R_factor_all 0.1470
_refine_ls_R_factor_gt 0.0542
_refine_ls_shift/su_max 0.001
_refine_ls_shift/su_mean 0.000
_refine_ls_structure_factor_coef Fsqd
_refine_ls_weighting_details 'calc w=1/[\s^2^(Fo^2^)+(0.0308P)^2^+0.0000P] where P=(Fo^2^+2Fc^2^)/3'
_refine_ls_weighting_scheme calc
_refine_ls_wR_factor_gt 0.0788
_refine_ls_wR_factor_ref 0.0977
_reflns_number_gt 2759
_reflns_number_total 5544
_reflns_threshold_expression >2sigma(I)
_cod_data_source_file om901034w_si_001.cif
_cod_data_source_block compound5
_cod_original_sg_symbol_H-M P21/c
_cod_database_code 4067617

loop_
_symmetry_equiv_pos_as_xyz
'x, y, z'
'-x, y+1/2, -z+1/2'
'-x, -y, -z'
'x, -y-1/2, z-1/2'

loop_
_atom_site_label
_atom_site_type_symbol
_atom_site_fract_x
_atom_site_fract_y
_atom_site_fract_z
_atom_site_U_iso_or_equiv
_atom_site_adp_type
_atom_site_occupancy
_atom_site_symmetry_multiplicity
_atom_site_calc_flag
_atom_site_refinement_flags
Si1 Si 0.29558(9) 0.74203(3) 0.63817(4) 0.0275(2) Uani 1 1 d .
N1 N 0.2932(3) 0.82546(9) 0.62251(12) 0.0271(6) Uani 1 1 d .
C1 C 0.1603(4) 0.92178(13) 0.57877(16) 0.0498(9) Uani 1 1 d .
H1A H 0.2496 0.9469 0.5817 0.060 Uiso 1 1 calc R
H1B H 0.0690 0.9414 0.5624 0.060 Uiso 1 1 calc R
N2 N 0.1098(2) 0.72309(9) 0.65981(12) 0.0282(6) Uani 1 1 d .
C2 C 0.1631(3) 0.85840(13) 0.59776(16) 0.0337(8) Uani 1 1 d .
C3 C 0.0242(3) 0.82076(13) 0.59602(15) 0.0340(8) Uani 1 1 d .
H3 H -0.0576 0.8408 0.5698 0.041 Uiso 1 1 calc R
C4 C -0.0045(3) 0.76187(13) 0.62614(15) 0.0318(7) Uani 1 1 d .
C5 C -0.1599(3) 0.73469(13) 0.62185(17) 0.0468(8) Uani 1 1 d .
H5A H -0.2316 0.7700 0.6127 0.070 Uiso 1 1 calc R
H5B H -0.1838 0.7129 0.6708 0.070 Uiso 1 1 calc R
H5C H -0.1662 0.7033 0.5792 0.070 Uiso 1 1 calc R
C6 C 0.4320(3) 0.86205(12) 0.62417(16) 0.0279(7) Uani 1 1 d .
C7 C 0.4847(3) 0.88619(12) 0.69575(15) 0.0312(7) Uani 1 1 d .
C8 C 0.6179(3) 0.92104(12) 0.69567(17) 0.0380(8) Uani 1 1 d .
H8 H 0.6561 0.9370 0.7435 0.046 Uiso 1 1 calc R
C9 C 0.6968(3) 0.93341(13) 0.62879(18) 0.0414(8) Uani 1 1 d .
H9 H 0.7874 0.9577 0.6305 0.050 Uiso 1 1 calc R
C10 C 0.6424(3) 0.90998(13) 0.55957(17) 0.0377(8) Uani 1 1 d .
H10 H 0.6964 0.9187 0.5134 0.045 Uiso 1 1 calc R
C11 C 0.5107(3) 0.87398(12) 0.55506(16) 0.0300(7) Uani 1 1 d .
C15 C 0.3969(3) 0.87703(13) 0.77016(16) 0.0373(8) Uani 1 1 d .
H15 H 0.3416 0.8349 0.7656 0.045 Uiso 1 1 calc R
C16 C 0.4959(4) 0.87260(16) 0.84221(17) 0.0662(11) Uani 1 1 d .
H16A H 0.5742 0.8399 0.8340 0.099 Uiso 1 1 calc R
H16B H 0.4346 0.8602 0.8868 0.099 Uiso 1 1 calc R
H16C H 0.5427 0.9149 0.8521 0.099 Uiso 1 1 calc R
C17 C 0.2792(4) 0.93071(15) 0.7790(2) 0.0824(14) Uani 1 1 d .
H17A H 0.3294 0.9730 0.7817 0.124 Uiso 1 1 calc R
H17B H 0.2221 0.9235 0.8267 0.124 Uiso 1 1 calc R
H17C H 0.2108 0.9299 0.7344 0.124 Uiso 1 1 calc R
C12 C 0.4581(3) 0.85051(12) 0.47588(15) 0.0359(8) Uani 1 1 d .
H12 H 0.3691 0.8216 0.4836 0.043 Uiso 1 1 calc R
C14 C 0.4099(4) 0.90710(14) 0.42378(16) 0.0528(9) Uani 1 1 d .
H14A H 0.3320 0.9325 0.4499 0.079 Uiso 1 1 calc R
H14B H 0.3701 0.8901 0.3748 0.079 Uiso 1 1 calc R
H14C H 0.4966 0.9350 0.4133 0.079 Uiso 1 1 calc R
C13 C 0.5808(3) 0.81074(13) 0.43506(16) 0.0444(8) Uani 1 1 d .
H13A H 0.6617 0.8398 0.4186 0.067 Uiso 1 1 calc R
H13B H 0.5378 0.7889 0.3896 0.067 Uiso 1 1 calc R
H13C H 0.6211 0.7782 0.4710 0.067 Uiso 1 1 calc R
C18 C 0.0681(3) 0.67716(13) 0.71958(17) 0.0315(7) Uani 1 1 d .
C19 C 0.0372(3) 0.70046(13) 0.79442(17) 0.0365(8) Uani 1 1 d .
C20 C -0.0038(3) 0.65584(16) 0.85109(18) 0.0472(9) Uani 1 1 d .
H20 H -0.0258 0.6709 0.9018 0.057 Uiso 1 1 calc R
C21 C -0.0132(4) 0.59058(17) 0.8354(2) 0.0573(10) Uani 1 1 d .
H21 H -0.0423 0.5611 0.8750 0.069 Uiso 1 1 calc R
C22 C 0.0196(4) 0.56786(15) 0.7627(2) 0.0520(9) Uani 1 1 d .
H22 H 0.0141 0.5226 0.7525 0.062 Uiso 1 1 calc R
C23 C 0.0610(3) 0.61057(13) 0.70305(18) 0.0393(8) Uani 1 1 d .
C24 C 0.0920(4) 0.58245(13) 0.62340(19) 0.0496(9) Uani 1 1 d .
H24 H 0.1383 0.6175 0.5914 0.060 Uiso 1 1 calc R
C25 C -0.0549(4) 0.56167(16) 0.5831(2) 0.0743(12) Uani 1 1 d .
H25A H -0.0962 0.5235 0.6093 0.112 Uiso 1 1 calc R
H25B H -0.0346 0.5510 0.5288 0.112 Uiso 1 1 calc R
H25C H -0.1276 0.5974 0.5854 0.112 Uiso 1 1 calc R
C26 C 0.2011(4) 0.52549(14) 0.6253(2) 0.0707(11) Uani 1 1 d .
H26A H 0.2934 0.5385 0.6522 0.106 Uiso 1 1 calc R
H26B H 0.2249 0.5124 0.5722 0.106 Uiso 1 1 calc R
H26C H 0.1551 0.4889 0.6528 0.106 Uiso 1 1 calc R
C27 C 0.0448(3) 0.77146(13) 0.81558(16) 0.0410(8) Uani 1 1 d .
H27 H 0.0971 0.7944 0.7724 0.049 Uiso 1 1 calc R
C28 C 0.1367(4) 0.78308(14) 0.88945(16) 0.0552(9) Uani 1 1 d .
H28A H 0.0852 0.7634 0.9337 0.083 Uiso 1 1 calc R
H28B H 0.1476 0.8299 0.8982 0.083 Uiso 1 1 calc R
H28C H 0.2362 0.7634 0.8838 0.083 Uiso 1 1 calc R
C29 C -0.1117(4) 0.80189(15) 0.82324(19) 0.0619(10) Uani 1 1 d .
H29A H -0.1658 0.7978 0.7739 0.093 Uiso 1 1 calc R
H29B H -0.1018 0.8479 0.8367 0.093 Uiso 1 1 calc R
H29C H -0.1676 0.7793 0.8640 0.093 Uiso 1 1 calc R
C30 C 0.3789(3) 0.69299(11) 0.55782(14) 0.0288(7) Uani 1 1 d .
H30A H 0.2998 0.6706 0.5275 0.035 Uiso 1 1 calc R
H30B H 0.4384 0.7208 0.5226 0.035 Uiso 1 1 calc R
C31 C 0.4777(3) 0.64485(12) 0.59944(16) 0.0311(7) Uani 1 1 d .
C32 C 0.5032(3) 0.65411(12) 0.67491(16) 0.0307(7) Uani 1 1 d .
C33 C 0.4294(3) 0.71204(11) 0.71379(14) 0.0244(7) Uani 1 1 d .
H33A H 0.5044 0.7457 0.7273 0.029 Uiso 1 1 calc R
H33B H 0.3757 0.6987 0.7613 0.029 Uiso 1 1 calc R
C34 C 0.5424(4) 0.59060(13) 0.55065(16) 0.0495(9) Uani 1 1 d .
H34A H 0.6133 0.6088 0.5132 0.074 Uiso 1 1 calc R
H34B H 0.4611 0.5684 0.5229 0.074 Uiso 1 1 calc R
H34C H 0.5947 0.5595 0.5843 0.074 Uiso 1 1 calc R
C35 C 0.6018(4) 0.61292(13) 0.72610(15) 0.0470(9) Uani 1 1 d .
H35A H 0.5391 0.5867 0.7606 0.070 Uiso 1 1 calc R
H35B H 0.6674 0.6410 0.7571 0.070 Uiso 1 1 calc R
H35C H 0.6631 0.5842 0.6939 0.070 Uiso 1 1 calc R

loop_
_atom_site_aniso_label
_atom_site_aniso_U_11
_atom_site_aniso_U_22
_atom_site_aniso_U_33
_atom_site_aniso_U_23
_atom_site_aniso_U_13
_atom_site_aniso_U_12
Si1 0.0283(5) 0.0261(4) 0.0279(4) -0.0004(4) -0.0025(4) 0.0037(4)
N1 0.0259(15) 0.0256(12) 0.0298(14) 0.0027(10) 0.0008(12) 0.0001(12)
C1 0.037(2) 0.034(2) 0.079(2) 0.0129(16) 0.0055(18) 0.0058(15)
N2 0.0246(15) 0.0269(13) 0.0330(13) 0.0074(11) -0.0041(12) 0.0036(11)
C2 0.029(2) 0.0319(18) 0.0399(19) 0.0022(14) 0.0039(16) 0.0076(15)
C3 0.027(2) 0.0387(18) 0.0360(18) 0.0099(14) -0.0036(15) 0.0098(15)
C4 0.0305(19) 0.0338(17) 0.0311(17) -0.0019(14) -0.0020(14) 0.0018(15)
C5 0.036(2) 0.0442(18) 0.060(2) 0.0130(16) -0.0117(17) 0.0003(16)
C6 0.0259(19) 0.0236(16) 0.0342(18) 0.0029(13) 0.0026(15) 0.0048(13)
C7 0.036(2) 0.0239(16) 0.0336(19) -0.0005(13) 0.0042(16) 0.0002(14)
C8 0.045(2) 0.0288(17) 0.040(2) -0.0005(14) -0.0023(17) -0.0026(16)
C9 0.033(2) 0.0384(18) 0.052(2) 0.0050(16) -0.0003(19) -0.0069(15)
C10 0.038(2) 0.0380(18) 0.0367(19) 0.0060(15) 0.0045(17) -0.0003(15)
C11 0.031(2) 0.0255(16) 0.0337(18) 0.0033(13) 0.0003(16) 0.0094(14)
C15 0.044(2) 0.0335(17) 0.0347(19) -0.0025(14) 0.0064(17) -0.0027(15)
C16 0.064(3) 0.101(3) 0.034(2) 0.0021(18) -0.002(2) -0.031(2)
C17 0.115(4) 0.058(2) 0.075(3) 0.008(2) 0.048(3) 0.036(2)
C12 0.039(2) 0.0362(17) 0.0326(18) 0.0035(14) 0.0039(16) 0.0023(15)
C14 0.064(3) 0.049(2) 0.045(2) 0.0143(16) -0.0010(19) 0.0048(17)
C13 0.046(2) 0.052(2) 0.0354(18) 0.0016(15) 0.0054(17) 0.0026(16)
C18 0.0214(19) 0.0325(17) 0.041(2) 0.0090(15) -0.0059(15) 0.0026(13)
C19 0.0235(19) 0.043(2) 0.043(2) 0.0095(16) -0.0060(16) -0.0037(14)
C20 0.042(2) 0.055(2) 0.045(2) 0.0126(17) 0.0004(18) -0.0076(17)
C21 0.050(3) 0.061(3) 0.061(3) 0.031(2) 0.000(2) -0.0096(18)
C22 0.046(2) 0.0369(19) 0.073(3) 0.0166(19) -0.006(2) -0.0040(16)
C23 0.031(2) 0.0297(19) 0.057(2) 0.0114(16) -0.0033(17) -0.0001(14)
C24 0.054(3) 0.0283(18) 0.066(2) -0.0020(16) -0.001(2) 0.0010(17)
C25 0.074(3) 0.066(2) 0.082(3) -0.019(2) -0.019(2) 0.015(2)
C26 0.055(3) 0.048(2) 0.109(3) -0.013(2) 0.004(2) 0.0060(19)
C27 0.038(2) 0.049(2) 0.0363(19) 0.0031(15) 0.0029(16) -0.0004(16)
C28 0.060(3) 0.066(2) 0.039(2) -0.0025(17) -0.0029(18) -0.0104(19)
C29 0.051(3) 0.062(2) 0.072(3) -0.0075(18) 0.005(2) 0.0071(19)
C30 0.035(2) 0.0243(15) 0.0270(16) 0.0009(12) -0.0029(14) 0.0036(13)
C31 0.032(2) 0.0288(16) 0.0322(18) 0.0036(13) 0.0036(16) 0.0028(14)
C32 0.0295(19) 0.0298(16) 0.0329(18) 0.0036(13) 0.0018(15) 0.0074(14)
C33 0.0249(18) 0.0225(14) 0.0258(15) 0.0003(12) 0.0003(13) -0.0010(12)
C34 0.064(3) 0.0449(19) 0.0399(19) -0.0009(15) 0.0021(18) 0.0220(17)
C35 0.056(2) 0.051(2) 0.0343(18) 0.0032(15) 0.0009(18) 0.0236(18)

loop_
_atom_type_symbol
_atom_type_description
_atom_type_scat_dispersion_real
_atom_type_scat_dispersion_imag
_atom_type_scat_source
C C 0.0033 0.0016 'International Tables Vol C Tables 4.2.6.8 and 6.1.1.4'
H H 0.0000 0.0000 'International Tables Vol C Tables 4.2.6.8 and 6.1.1.4'
N N 0.0061 0.0033 'International Tables Vol C Tables 4.2.6.8 and 6.1.1.4'
Si Si 0.0817 0.0704 'International Tables Vol C Tables 4.2.6.8 and 6.1.1.4'

loop_
_geom_angle_atom_site_label_1
_geom_angle_atom_site_label_2
_geom_angle_atom_site_label_3
_geom_angle
N1 Si1 N2 104.10(11)
N1 Si1 C33 116.24(11)
N2 Si1 C33 112.33(11)
N1 Si1 C30 114.96(11)
N2 Si1 C30 114.75(12)
C33 Si1 C30 94.89(11)
C2 N1 C6 117.2(2)
C2 N1 Si1 122.2(2)
C6 N1 Si1 120.07(18)
C4 N2 C18 118.2(2)
C4 N2 Si1 117.90(17)
C18 N2 Si1 123.09(18)
C1 C2 N1 123.7(3)
C1 C2 C3 119.6(3)
N1 C2 C3 116.6(2)
C4 C3 C2 129.3(3)
C3 C4 N2 121.9(3)
C3 C4 C5 119.8(3)
N2 C4 C5 118.3(2)
C11 C6 C7 121.0(3)
C11 C6 N1 120.2(3)
C7 C6 N1 118.8(2)
C8 C7 C6 117.6(3)
C8 C7 C15 120.6(3)
C6 C7 C15 121.8(3)
C9 C8 C7 122.5(3)
C10 C9 C8 118.9(3)
C9 C10 C11 122.0(3)
C10 C11 C6 118.0(3)
C10 C11 C12 118.4(3)
C6 C11 C12 123.6(3)
C7 C15 C16 113.5(3)
C7 C15 C17 110.5(2)
C16 C15 C17 110.8(3)
C11 C12 C14 111.7(2)
C11 C12 C13 111.3(2)
C14 C12 C13 109.5(2)
C23 C18 C19 120.8(3)
C23 C18 N2 120.3(2)
C19 C18 N2 118.9(2)
C20 C19 C18 118.3(3)
C20 C19 C27 118.8(3)
C18 C19 C27 123.0(3)
C21 C20 C19 121.6(3)
C22 C21 C20 120.0(3)
C21 C22 C23 121.0(3)
C18 C23 C22 118.3(3)
C18 C23 C24 123.3(2)
C22 C23 C24 118.3(3)
C23 C24 C26 113.1(3)
C23 C24 C25 110.9(3)
C26 C24 C25 109.7(3)
C19 C27 C28 112.1(2)
C19 C27 C29 112.1(3)
C28 C27 C29 110.3(3)
C31 C30 Si1 103.58(17)
C32 C31 C30 117.9(2)
C32 C31 C34 125.8(2)
C30 C31 C34 116.3(2)
C31 C32 C35 126.1(2)
C31 C32 C33 118.1(2)
C35 C32 C33 115.8(2)
C32 C33 Si1 103.11(17)

loop_
_geom_bond_atom_site_label_1
_geom_bond_atom_site_label_2
_geom_bond_distance
Si1 N1 1.738(2)
Si1 N2 1.743(2)
Si1 C33 1.868(3)
Si1 C30 1.871(3)
N1 C2 1.408(3)
N1 C6 1.448(3)
C1 C2 1.345(3)
N2 C4 1.416(3)
N2 C18 1.449(3)
C2 C3 1.460(4)
C3 C4 1.344(3)
C4 C5 1.495(4)
C6 C11 1.408(3)
C6 C7 1.410(4)
C7 C8 1.387(4)
C7 C15 1.519(4)
C8 C9 1.378(4)
C9 C10 1.374(4)
C10 C11 1.390(4)
C11 C12 1.521(4)
C15 C16 1.524(4)
C15 C17 1.531(4)
C12 C14 1.532(4)
C12 C13 1.540(4)
C18 C23 1.401(4)
C18 C19 1.406(4)
C19 C20 1.392(4)
C19 C27 1.508(4)
C20 C21 1.373(4)
C21 C22 1.372(4)
C22 C23 1.404(4)
C23 C24 1.518(4)
C24 C26 1.523(4)
C24 C25 1.540(4)
C27 C28 1.530(4)
C27 C29 1.536(4)
C30 C31 1.506(3)
C31 C32 1.334(3)
C31 C34 1.514(3)
C32 C35 1.504(4)
C32 C33 1.519(3)
